data_7117700
loop_
_publ_author_name
'Gopal Chandru Senadi'
'Wan-Ping Hu'
'Amol Milind Garkhedkar'
'Siva Senthil Kumar Boominathan'
'Jeh-Jeng Wang'

_publ_section_title
;
 Palladium(II)-catalysed regioselective synthesis of 3,4-disubstituted
 quinolines and 2,3,5-trisubstituted pyrroles from alkenes via
 anti-Markovnikov selectivity
;
_journal_name_full Chem.Commun.
_journal_page_first 13795
_journal_paper_doi 10.1039/C5cc05196G
_journal_volume 51
_journal_year 2015
_chemical_formula_moiety 'C22 H15 N O2'
_chemical_formula_sum 'C22 H15 N O2'
_chemical_formula_weight 325.35
_space_group_IT_number 14
_symmetry_cell_setting monoclinic
_symmetry_Int_Tables_number 14
_symmetry_space_group_name_Hall '-P 2ybc'
_symmetry_space_group_name_H-M 'P 1 21/c 1'
_atom_sites_solution_hydrogens geom
_atom_sites_solution_primary direct
_atom_sites_solution_secondary difmap
_audit_creation_method SHELXL-97
_audit_update_record
;
2015-05-07 deposited with the CCDC.
2015-07-24 downloaded from the CCDC.
;
_cell_angle_alpha 90.00
_cell_angle_beta 97.658(4)
_cell_angle_gamma 90.00
_cell_formula_units_Z 4
_cell_length_a 10.0557(10)
_cell_length_b 10.3647(11)
_cell_length_c 15.6302(17)
_cell_measurement_reflns_used 9929
_cell_measurement_temperature 152(2)
_cell_measurement_theta_max 26.27
_cell_measurement_theta_min 3.24
_cell_volume 1614.5(3)
_computing_cell_refinement 'SAINT V7.34A (Bruker AXS, 2006)'
_computing_data_collection 'APEX2 (Bruker AXS, 2010)'
_computing_data_reduction 'SAINT V7.34A (Bruker AXS, 2006)'
_computing_molecular_graphics 'SHELXTL (Sheldrick, 2008)'
_computing_publication_material SHELXTL
_computing_structure_refinement 'SHELXL-97 (Sheldrick, 2008)'
_computing_structure_solution 'SHELXS-97 (Sheldrick, 2008)'
_diffrn_ambient_temperature 152(2)
_diffrn_measured_fraction_theta_full 0.998
_diffrn_measured_fraction_theta_max 0.998
_diffrn_measurement_device_type 'Bruker APEX-II CCD'
_diffrn_measurement_method '\f and \w scans'
_diffrn_radiation_monochromator graphite
_diffrn_radiation_probe x-ray
_diffrn_radiation_type MoK\a
_diffrn_radiation_wavelength 0.71073
_diffrn_reflns_av_R_equivalents 0.0655
_diffrn_reflns_av_sigmaI/netI 0.0255
_diffrn_reflns_limit_h_max 12
_diffrn_reflns_limit_h_min -12
_diffrn_reflns_limit_k_max 12
_diffrn_reflns_limit_k_min -12
_diffrn_reflns_limit_l_max 19
_diffrn_reflns_limit_l_min -19
_diffrn_reflns_number 41068
_diffrn_reflns_theta_full 26.38
_diffrn_reflns_theta_max 26.38
_diffrn_reflns_theta_min 3.01
_diffrn_source 'fine-focus sealed tube'
_exptl_absorpt_coefficient_mu 0.086
_exptl_absorpt_correction_T_max 0.9906
_exptl_absorpt_correction_T_min 0.9664
_exptl_absorpt_correction_type multi-scan
_exptl_absorpt_process_details 'SADABS V2012/1 (Bruker AXS Inc.)'
_exptl_crystal_colour orange
_exptl_crystal_density_diffrn 1.338
_exptl_crystal_density_meas 0
_exptl_crystal_density_method 'not measured'
_exptl_crystal_description parallelepiped
_exptl_crystal_F_000 680
_exptl_crystal_size_max 0.40
_exptl_crystal_size_mid 0.20
_exptl_crystal_size_min 0.11
_refine_diff_density_max 0.241
_refine_diff_density_min -0.203
_refine_diff_density_rms 0.044
_refine_ls_extinction_method none
_refine_ls_goodness_of_fit_ref 1.041
_refine_ls_hydrogen_treatment constr
_refine_ls_matrix_type full
_refine_ls_number_parameters 226
_refine_ls_number_reflns 3299
_refine_ls_number_restraints 0
_refine_ls_restrained_S_all 1.041
_refine_ls_R_factor_all 0.0521
_refine_ls_R_factor_gt 0.0380
_refine_ls_shift/su_max 0.001
_refine_ls_shift/su_mean 0.000
_refine_ls_structure_factor_coef Fsqd
_refine_ls_weighting_details 'calc w=1/[\s^2^(Fo^2^)+(0.0518P)^2^+0.6768P] where P=(Fo^2^+2Fc^2^)/3'
_refine_ls_weighting_scheme calc
_refine_ls_wR_factor_gt 0.0943
_refine_ls_wR_factor_ref 0.1097
_reflns_number_gt 2665
_reflns_number_total 3299
_reflns_threshold_expression >2sigma(I)
_cod_data_source_file c5cc05196g2.cif
_cod_data_source_block rp8123
_cod_original_sg_symbol_H-M 'P 21/c'
_cod_database_code 7117700

loop_
_symmetry_equiv_pos_as_xyz
'x, y, z'
'-x, y+1/2, -z+1/2'
'-x, -y, -z'
'x, -y-1/2, z-1/2'

loop_
_atom_site_label
_atom_site_type_symbol
_atom_site_fract_x
_atom_site_fract_y
_atom_site_fract_z
_atom_site_U_iso_or_equiv
_atom_site_adp_type
_atom_site_occupancy
_atom_site_symmetry_multiplicity
_atom_site_calc_flag
_atom_site_refinement_flags
_atom_site_disorder_assembly
_atom_site_disorder_group
O1 O 0.14383(11) 0.82330(10) 0.87514(7) 0.0367(3) Uani 1 1 d . . .
O2 O 0.03150(10) 1.01091(10) 0.87934(7) 0.0287(3) Uani 1 1 d . . .
N N 0.34729(12) 1.18203(11) 1.02537(8) 0.0263(3) Uani 1 1 d . . .
C1 C 0.25571(15) 1.12069(14) 0.97293(9) 0.0252(3) Uani 1 1 d . . .
H1A H 0.2035 1.1697 0.9293 0.030 Uiso 1 1 calc R . .
C2 C 0.42062(14) 1.11071(14) 1.08908(9) 0.0229(3) Uani 1 1 d . . .
C3 C 0.52034(15) 1.17503(14) 1.14583(9) 0.0267(3) Uani 1 1 d . . .
H3A H 0.5362 1.2643 1.1377 0.032 Uiso 1 1 calc R . .
C4 C 0.59406(15) 1.11069(15) 1.21210(10) 0.0294(3) Uani 1 1 d . . .
H4A H 0.6615 1.1548 1.2493 0.035 Uiso 1 1 calc R . .
C5 C 0.57004(16) 0.97903(15) 1.22529(10) 0.0305(3) Uani 1 1 d . . .
H5A H 0.6199 0.9352 1.2724 0.037 Uiso 1 1 calc R . .
C6 C 0.47562(15) 0.91324(14) 1.17100(9) 0.0265(3) Uani 1 1 d . . .
H6A H 0.4610 0.8242 1.1808 0.032 Uiso 1 1 calc R . .
C7 C 0.39918(14) 0.97629(13) 1.10023(9) 0.0215(3) Uani 1 1 d . . .
C8 C 0.30027(13) 0.91200(13) 1.04090(9) 0.0207(3) Uani 1 1 d . . .
C9 C 0.22902(14) 0.98620(13) 0.97668(9) 0.0222(3) Uani 1 1 d . . .
C10 C 0.13296(14) 0.92737(13) 0.90636(9) 0.0236(3) Uani 1 1 d . . .
C11 C -0.06501(14) 0.97492(14) 0.80900(9) 0.0244(3) Uani 1 1 d . . .
C12 C -0.13297(15) 0.85917(15) 0.80814(10) 0.0304(3) Uani 1 1 d . . .
H12A H -0.1142 0.7992 0.8541 0.037 Uiso 1 1 calc R . .
C13 C -0.22957(16) 0.83270(17) 0.73820(11) 0.0365(4) Uani 1 1 d . . .
H13A H -0.2768 0.7531 0.7359 0.044 Uiso 1 1 calc R . .
C14 C -0.25782(16) 0.92077(16) 0.67189(11) 0.0350(4) Uani 1 1 d . . .
H14A H -0.3233 0.9012 0.6240 0.042 Uiso 1 1 calc R . .
C15 C -0.19088(16) 1.03712(16) 0.67528(11) 0.0338(4) Uani 1 1 d . . .
H15A H -0.2118 1.0985 0.6303 0.041 Uiso 1 1 calc R . .
C16 C -0.09283(15) 1.06498(14) 0.74430(10) 0.0291(3) Uani 1 1 d . . .
H16A H -0.0459 1.1447 0.7468 0.035 Uiso 1 1 calc R . .
C17 C 0.27166(14) 0.77140(13) 1.05075(9) 0.0220(3) Uani 1 1 d . . .
C18 C 0.36995(15) 0.67809(13) 1.04467(9) 0.0233(3) Uani 1 1 d . . .
H18A H 0.4576 0.7034 1.0352 0.028 Uiso 1 1 calc R . .
C19 C 0.33966(16) 0.54793(14) 1.05251(9) 0.0272(3) Uani 1 1 d . . .
H19A H 0.4066 0.4847 1.0475 0.033 Uiso 1 1 calc R . .
C20 C 0.21314(17) 0.50975(15) 1.06752(10) 0.0319(4) Uani 1 1 d . . .
H20A H 0.1930 0.4207 1.0725 0.038 Uiso 1 1 calc R . .
C21 C 0.11595(16) 0.60196(16) 1.07526(11) 0.0342(4) Uani 1 1 d . . .
H21A H 0.0293 0.5763 1.0866 0.041 Uiso 1 1 calc R . .
C22 C 0.14467(15) 0.73202(15) 1.06646(10) 0.0285(3) Uani 1 1 d . . .
H22A H 0.0771 0.7947 1.0712 0.034 Uiso 1 1 calc R . .

loop_
_atom_site_aniso_label
_atom_site_aniso_U_11
_atom_site_aniso_U_22
_atom_site_aniso_U_33
_atom_site_aniso_U_23
_atom_site_aniso_U_13
_atom_site_aniso_U_12
O1 0.0373(6) 0.0277(6) 0.0411(7) -0.0109(5) -0.0099(5) 0.0084(5)
O2 0.0293(6) 0.0229(5) 0.0306(6) -0.0031(4) -0.0083(4) 0.0046(4)
N 0.0297(7) 0.0201(6) 0.0283(6) 0.0013(5) 0.0013(5) -0.0016(5)
C1 0.0272(7) 0.0211(7) 0.0262(7) 0.0032(6) -0.0010(6) 0.0011(6)
C2 0.0249(7) 0.0220(7) 0.0222(7) -0.0020(5) 0.0046(6) -0.0002(6)
C3 0.0291(8) 0.0225(7) 0.0286(8) -0.0053(6) 0.0043(6) -0.0041(6)
C4 0.0289(8) 0.0318(8) 0.0264(8) -0.0106(6) -0.0004(6) -0.0016(6)
C5 0.0343(8) 0.0309(8) 0.0238(7) -0.0047(6) -0.0047(6) 0.0071(7)
C6 0.0332(8) 0.0213(7) 0.0239(7) -0.0015(6) -0.0005(6) 0.0022(6)
C7 0.0224(7) 0.0204(7) 0.0218(7) -0.0018(5) 0.0033(5) 0.0012(5)
C8 0.0219(7) 0.0193(7) 0.0211(7) -0.0016(5) 0.0034(5) 0.0014(5)
C9 0.0221(7) 0.0201(7) 0.0239(7) -0.0008(5) 0.0014(6) 0.0016(5)
C10 0.0244(7) 0.0210(7) 0.0246(7) 0.0011(6) -0.0001(6) 0.0024(6)
C11 0.0218(7) 0.0246(7) 0.0255(7) -0.0033(6) -0.0017(6) 0.0023(6)
C12 0.0295(8) 0.0289(8) 0.0329(8) 0.0048(6) 0.0039(6) -0.0020(6)
C13 0.0302(8) 0.0330(9) 0.0451(10) -0.0010(7) 0.0008(7) -0.0101(7)
C14 0.0279(8) 0.0378(9) 0.0361(9) -0.0061(7) -0.0079(7) -0.0024(7)
C15 0.0366(9) 0.0307(8) 0.0311(8) 0.0021(7) -0.0063(7) 0.0034(7)
C16 0.0309(8) 0.0213(7) 0.0332(8) -0.0002(6) -0.0022(6) -0.0013(6)
C17 0.0269(7) 0.0188(7) 0.0189(6) -0.0009(5) -0.0017(5) -0.0008(6)
C18 0.0258(7) 0.0232(7) 0.0198(7) 0.0012(5) -0.0002(5) 0.0011(6)
C19 0.0375(8) 0.0207(7) 0.0219(7) 0.0003(6) -0.0020(6) 0.0061(6)
C20 0.0427(9) 0.0203(7) 0.0305(8) 0.0021(6) -0.0027(7) -0.0059(7)
C21 0.0319(8) 0.0315(8) 0.0391(9) 0.0007(7) 0.0047(7) -0.0081(7)
C22 0.0269(7) 0.0247(8) 0.0336(8) -0.0021(6) 0.0029(6) 0.0009(6)

loop_
_atom_type_symbol
_atom_type_description
_atom_type_scat_dispersion_real
_atom_type_scat_dispersion_imag
_atom_type_scat_source
C C 0.0033 0.0016 'International Tables Vol C Tables 4.2.6.8 and 6.1.1.4'
H H 0.0000 0.0000 'International Tables Vol C Tables 4.2.6.8 and 6.1.1.4'
N N 0.0061 0.0033 'International Tables Vol C Tables 4.2.6.8 and 6.1.1.4'
O O 0.0106 0.0060 'International Tables Vol C Tables 4.2.6.8 and 6.1.1.4'

loop_
_geom_angle_atom_site_label_1
_geom_angle_atom_site_label_2
_geom_angle_atom_site_label_3
_geom_angle
_geom_angle_site_symmetry_1
_geom_angle_site_symmetry_3
C10 O2 C11 118.75(11) . .
C1 N C2 117.15(12) . .
N C1 C9 124.72(13) . .
N C1 H1A 117.6 . .
C9 C1 H1A 117.6 . .
N C2 C3 117.94(13) . .
N C2 C7 122.67(13) . .
C3 C2 C7 119.39(13) . .
C4 C3 C2 120.92(14) . .
C4 C3 H3A 119.5 . .
C2 C3 H3A 119.5 . .
C3 C4 C5 119.94(14) . .
C3 C4 H4A 120.0 . .
C5 C4 H4A 120.0 . .
C6 C5 C4 120.76(14) . .
C6 C5 H5A 119.6 . .
C4 C5 H5A 119.6 . .
C5 C6 C7 120.86(14) . .
C5 C6 H6A 119.6 . .
C7 C6 H6A 119.6 . .
C2 C7 C6 118.08(13) . .
C2 C7 C8 118.67(12) . .
C6 C7 C8 123.24(13) . .
C9 C8 C7 117.30(12) . .
C9 C8 C17 121.78(12) . .
C7 C8 C17 120.87(12) . .
C8 C9 C1 119.43(13) . .
C8 C9 C10 121.86(12) . .
C1 C9 C10 118.49(12) . .
O1 C10 O2 123.56(13) . .
O1 C10 C9 125.72(13) . .
O2 C10 C9 110.68(12) . .
C16 C11 C12 122.02(14) . .
C16 C11 O2 116.27(13) . .
C12 C11 O2 121.59(13) . .
C11 C12 C13 118.21(15) . .
C11 C12 H12A 120.9 . .
C13 C12 H12A 120.9 . .
C14 C13 C12 120.79(15) . .
C14 C13 H13A 119.6 . .
C12 C13 H13A 119.6 . .
C13 C14 C15 119.90(15) . .
C13 C14 H14A 120.1 . .
C15 C14 H14A 120.1 . .
C14 C15 C16 120.22(15) . .
C14 C15 H15A 119.9 . .
C16 C15 H15A 119.9 . .
C11 C16 C15 118.83(14) . .
C11 C16 H16A 120.6 . .
C15 C16 H16A 120.6 . .
C22 C17 C18 118.90(13) . .
C22 C17 C8 119.77(13) . .
C18 C17 C8 121.33(13) . .
C17 C18 C19 120.03(14) . .
C17 C18 H18A 120.0 . .
C19 C18 H18A 120.0 . .
C20 C19 C18 120.64(14) . .
C20 C19 H19A 119.7 . .
C18 C19 H19A 119.7 . .
C19 C20 C21 119.60(14) . .
C19 C20 H20A 120.2 . .
C21 C20 H20A 120.2 . .
C22 C21 C20 120.19(15) . .
C22 C21 H21A 119.9 . .
C20 C21 H21A 119.9 . .
C17 C22 C21 120.62(14) . .
C17 C22 H22A 119.7 . .
C21 C22 H22A 119.7 . .

loop_
_geom_bond_atom_site_label_1
_geom_bond_atom_site_label_2
_geom_bond_distance
_geom_bond_site_symmetry_2
O1 C10 1.1949(18) .
O2 C10 1.3616(17) .
O2 C11 1.4162(17) .
N C1 1.3126(19) .
N C2 1.3733(18) .
C1 C9 1.422(2) .
C1 H1A 0.9500 .
C2 C3 1.414(2) .
C2 C7 1.424(2) .
C3 C4 1.365(2) .
C3 H3A 0.9500 .
C4 C5 1.406(2) .
C4 H4A 0.9500 .
C5 C6 1.368(2) .
C5 H5A 0.9500 .
C6 C7 1.419(2) .
C6 H6A 0.9500 .
C7 C8 1.4308(19) .
C8 C9 1.3859(19) .
C8 C17 1.4974(19) .
C9 C10 1.4932(19) .
C11 C16 1.377(2) .
C11 C12 1.380(2) .
C12 C13 1.390(2) .
C12 H12A 0.9500 .
C13 C14 1.382(2) .
C13 H13A 0.9500 .
C14 C15 1.379(2) .
C14 H14A 0.9500 .
C15 C16 1.391(2) .
C15 H15A 0.9500 .
C16 H16A 0.9500 .
C17 C22 1.393(2) .
C17 C18 1.395(2) .
C18 C19 1.392(2) .
C18 H18A 0.9500 .
C19 C20 1.382(2) .
C19 H19A 0.9500 .
C20 C21 1.384(2) .
C20 H20A 0.9500 .
C21 C22 1.389(2) .
C21 H21A 0.9500 .
C22 H22A 0.9500 .
